data_2018308
loop_
_publ_author_name
'Khamar, Dikshitkumar'
'Pritchard, Robin Gavin'
'Bradshaw, Ian James'
'Hutcheon, Gillian Ann'
'Seton, Linda'

_publ_section_title
;
 Polymorphs of anhydrous theophylline: stable form IV consists of dimer
 pairs and metastable form I consists of hydrogen-bonded chains
;
_journal_coeditor_code BM3111
_journal_issue 12
_journal_name_full 'Acta Crystallographica Section C'
_journal_page_first o496
_journal_page_last o499
_journal_paper_doi 10.1107/S010827011104786X
_journal_volume 67
_journal_year 2011
_chemical_formula_iupac 'C7 H8 N4 O2'
_chemical_formula_moiety 'C7 H8 N4 O2'
_chemical_formula_sum 'C7 H8 N4 O2'
_chemical_formula_weight 180.17
_chemical_name_systematic
;
3,7-dihydro-1,3-dimethyl-1<i>H</i>-purine-2,6-dione
;
_space_group_IT_number 33
_symmetry_cell_setting orthorhombic
_symmetry_space_group_name_Hall 'P 2c -2n'
_symmetry_space_group_name_H-M 'P n a 21'
_atom_sites_solution_hydrogens geom
_atom_sites_solution_primary direct
_atom_sites_solution_secondary difmap
_audit_conform_dict_name cif_core.dic
_audit_conform_dict_version 2.4
_audit_creation_method 'WinGX routine CIF_UPDATE'
_cell_angle_alpha 90
_cell_angle_beta 90
_cell_angle_gamma 90
_cell_formula_units_Z 4
_cell_length_a 13.158(2)
_cell_length_b 15.630(3)
_cell_length_c 3.8540(10)
_cell_measurement_reflns_used 817
_cell_measurement_temperature 100(2)
_cell_measurement_theta_max 26
_cell_measurement_theta_min 2
_cell_volume 792.6(3)
_computing_cell_refinement 'HKL SCALEPACK (Otwinowski & Minor, 1997)'
_computing_data_collection 'COLLECT (Hooft, 1998)'
_computing_data_reduction 'HKL DENZO and SCALEPACK (Otwinowski & Minor, 1997)'
_computing_molecular_graphics 'ORTEP-3 for Windows (Farrugia, 1997)'
_computing_publication_material 'WinGX publication routines (Farrugia, 1999)'
_computing_structure_refinement 'SHELXL97 (Sheldrick, 2008)'
_computing_structure_solution 'SIR92 (Altomare <i>et al.</i>, 1994)'
_diffrn_ambient_temperature 100(2)
_diffrn_detector_area_resol_mean 9
_diffrn_measured_fraction_theta_full 0.902
_diffrn_measured_fraction_theta_max 0.902
_diffrn_measurement_device '95mm CCD camera on \k-goniostat'
_diffrn_measurement_device_type 'Nonius KappaCCD area-detector'
_diffrn_measurement_method 'CCD rotation images, thick slices'
_diffrn_radiation_monochromator graphite
_diffrn_radiation_type MoK\a
_diffrn_radiation_wavelength 0.71073
_diffrn_reflns_av_R_equivalents 0.0398
_diffrn_reflns_limit_h_max 15
_diffrn_reflns_limit_h_min -15
_diffrn_reflns_limit_k_max 18
_diffrn_reflns_limit_k_min -18
_diffrn_reflns_limit_l_max 4
_diffrn_reflns_limit_l_min -4
_diffrn_reflns_number 1246
_diffrn_reflns_reduction_process
;
 Scaled and merged with Sortav
 R.H. Blessing, (1987) Cryst. Rev. 1, 3-58
 R.H. Blessing, (1989) J. Appl. Cryst. 22, 396-397
;
_diffrn_reflns_theta_full 25.39
_diffrn_reflns_theta_max 25.39
_diffrn_reflns_theta_min 3.1
_exptl_absorpt_coefficient_mu 0.116
_exptl_absorpt_correction_T_max 0.9965
_exptl_absorpt_correction_T_min 0.9717
_exptl_absorpt_correction_type multi-scan
_exptl_absorpt_process_details '(SORTAV; Blessing, 1989)'
_exptl_crystal_colour colourless
_exptl_crystal_density_diffrn 1.51
_exptl_crystal_density_method 'not measured'
_exptl_crystal_description prism
_exptl_crystal_F_000 376
_exptl_crystal_size_max 0.25
_exptl_crystal_size_mid 0.06
_exptl_crystal_size_min 0.03
_refine_diff_density_max 0.34
_refine_diff_density_min -0.30
_refine_ls_abs_structure_details 'Flack (1983), no. Friedel pairs?'
_refine_ls_abs_structure_Flack -10(10)
_refine_ls_extinction_method none
_refine_ls_goodness_of_fit_ref 0.98
_refine_ls_hydrogen_treatment constr
_refine_ls_matrix_type full
_refine_ls_number_parameters 120
_refine_ls_number_reflns 764
_refine_ls_number_restraints 1
_refine_ls_restrained_S_all 0.979
_refine_ls_R_factor_all 0.1411
_refine_ls_R_factor_gt 0.0881
_refine_ls_shift/su_max 0.005
_refine_ls_shift/su_mean 0
_refine_ls_structure_factor_coef Fsqd
_refine_ls_weighting_details 'calc w=1/[\s^2^(Fo^2^)+(0.010P)^2^+3.500P] where P=(Fo^2^+2Fc^2^)/3'
_refine_ls_weighting_scheme calc
_refine_ls_wR_factor_gt 0.1726
_refine_ls_wR_factor_ref 0.2022
_reflns_number_gt 462
_reflns_number_total 764
_reflns_threshold_expression >2\s(I)
_cod_data_source_file bm3111.cif
_cod_data_source_block I
_cod_database_code 2018308
_cod_database_fobs_code 2018308

loop_
_symmetry_equiv_pos_as_xyz
'x, y, z'
'-x, -y, z+1/2'
'-x+1/2, y+1/2, z+1/2'
'x+1/2, -y+1/2, z'

loop_
_atom_site_type_symbol
_atom_site_label
_atom_site_fract_x
_atom_site_fract_y
_atom_site_fract_z
_atom_site_U_iso_or_equiv
_atom_site_adp_type
_atom_site_calc_flag
_atom_site_refinement_flags
_atom_site_occupancy
_atom_site_symmetry_multiplicity
C C1 -0.0241(7) 0.4035(6) 0.658(3) 0.064(3) Uani d . 1 1
H H1 -0.0622 0.4514 0.5809 0.077 Uiso calc R 1 1
C C2 0.0194(6) 0.2682(5) 0.772(3) 0.052(2) Uani d . 1 1
C C3 0.0271(6) 0.1808(6) 0.807(4) 0.061(3) Uani d . 1 1
C C4 0.1886(6) 0.2116(5) 1.116(3) 0.055(3) Uani d . 1 1
C C5 0.0913(6) 0.3256(6) 0.895(3) 0.052(2) Uani d . 1 1
C C6 0.1345(7) 0.0626(5) 1.058(3) 0.069(3) Uani d . 1 1
H H6A 0.2063 0.0537 1.1142 0.104 Uiso calc R 1 1
H H6B 0.1171 0.0296 0.8497 0.104 Uiso calc R 1 1
H H6C 0.0923 0.0435 1.2523 0.104 Uiso calc R 1 1
C C7 0.2524(6) 0.3593(5) 1.190(3) 0.061(3) Uani d . 1 1
H H7A 0.2713 0.3464 1.4305 0.091 Uiso calc R 1 1
H H7B 0.2232 0.4169 1.1783 0.091 Uiso calc R 1 1
H H7C 0.313 0.3565 1.0426 0.091 Uiso calc R 1 1
N N1 0.0697(5) 0.4080(5) 0.828(2) 0.060(2) Uani d . 1 1
N N2 -0.0530(5) 0.3202(4) 0.621(2) 0.062(2) Uani d . 1 1
H H2 -0.1087 0.3025 0.5166 0.074 Uiso calc R 1 1
N N3 0.1159(5) 0.1552(5) 0.992(3) 0.062(2) Uani d . 1 1
N N4 0.1776(5) 0.2970(5) 1.070(2) 0.057(2) Uani d . 1 1
O O1 -0.0350(4) 0.1251(4) 0.705(2) 0.067(2) Uani d . 1 1
O O2 0.2641(4) 0.1825(4) 1.281(3) 0.070(2) Uani d . 1 1

loop_
_atom_site_aniso_label
_atom_site_aniso_U_11
_atom_site_aniso_U_22
_atom_site_aniso_U_33
_atom_site_aniso_U_12
_atom_site_aniso_U_13
_atom_site_aniso_U_23
C1 0.060(5) 0.065(6) 0.069(9) 0.001(4) 0.000(6) -0.003(6)
C2 0.040(4) 0.061(5) 0.056(7) 0.002(4) -0.008(5) -0.005(5)
C3 0.048(5) 0.071(6) 0.064(8) 0.004(5) 0.003(6) 0.001(6)
C4 0.047(5) 0.058(5) 0.059(8) -0.004(4) 0.005(5) 0.002(5)
C5 0.049(5) 0.067(5) 0.042(7) -0.004(4) -0.003(4) -0.002(5)
C6 0.081(6) 0.058(5) 0.069(9) 0.008(5) 0.002(7) 0.001(6)
C7 0.056(5) 0.063(5) 0.062(8) -0.010(4) -0.003(5) -0.004(5)
N1 0.058(4) 0.064(5) 0.058(6) 0.004(4) 0.009(4) 0.001(4)
N2 0.062(4) 0.064(4) 0.059(6) -0.002(4) -0.001(5) -0.002(5)
N3 0.054(4) 0.066(5) 0.068(7) -0.001(4) 0.004(5) 0.000(5)
N4 0.049(4) 0.070(5) 0.053(6) 0.002(4) 0.001(4) 0.007(5)
O1 0.056(3) 0.070(4) 0.077(6) -0.008(3) -0.003(4) -0.010(4)
O2 0.052(3) 0.080(4) 0.079(6) 0.004(3) -0.015(4) 0.006(5)

loop_
_atom_type_symbol
_atom_type_description
_atom_type_scat_dispersion_real
_atom_type_scat_dispersion_imag
_atom_type_scat_source
C C 0.0033 0 'International Tables Vol C Tables 4.2.6.8 and 6.1.1.4'
H H 0 0 'International Tables Vol C Tables 4.2.6.8 and 6.1.1.4'
N N 0.0061 0 'International Tables Vol C Tables 4.2.6.8 and 6.1.1.4'
O O 0.0106 0 'International Tables Vol C Tables 4.2.6.8 and 6.1.1.4'

loop_
_geom_angle_atom_site_label_1
_geom_angle_atom_site_label_2
_geom_angle_atom_site_label_3
_geom_angle
N2 C1 N1 110.1(8)
N2 C1 H1 124.9
N1 C1 H1 124.9
C3 C2 N2 132.6(8)
C3 C2 C5 123.9(9)
N2 C2 C5 103.5(7)
O1 C3 C2 127.6(9)
O1 C3 N3 119.6(8)
C2 C3 N3 112.8(8)
O2 C4 N4 120.4(8)
O2 C4 N3 119.1(8)
N4 C4 N3 120.5(8)
N1 C5 C2 114.2(8)
N1 C5 N4 124.9(8)
C2 C5 N4 120.9(8)
N3 C6 H6A 109.5
N3 C6 H6B 109.5
H6A C6 H6B 109.5
N3 C6 H6C 109.5
H6A C6 H6C 109.5
H6B C6 H6C 109.5
N4 C7 H7A 109.5
N4 C7 H7B 109.5
H7A C7 H7B 109.5
N4 C7 H7C 109.5
H7A C7 H7C 109.5
H7B C7 H7C 109.5
C5 N1 C1 103.2(7)
C1 N2 C2 109.0(8)
C1 N2 H2 125.5
C2 N2 H2 125.5
C4 N3 C3 124.0(8)
C4 N3 C6 116.5(8)
C3 N3 C6 119.5(8)
C4 N4 C5 117.8(8)
C4 N4 C7 122.9(8)
C5 N4 C7 119.3(7)

loop_
_geom_bond_atom_site_label_1
_geom_bond_atom_site_label_2
_geom_bond_distance
C1 N2 1.364(10)
C1 N1 1.399(11)
C1 H1 0.95
C2 C3 1.376(12)
C2 N2 1.381(11)
C2 C5 1.388(11)
C3 O1 1.257(10)
C3 N3 1.426(13)
C4 O2 1.265(11)
C4 N4 1.354(10)
C4 N3 1.387(11)
C5 N1 1.345(11)
C5 N4 1.393(10)
C6 N3 1.489(10)
C6 H6A 0.98
C6 H6B 0.98
C6 H6C 0.98
C7 N4 1.460(10)
C7 H7A 0.98
C7 H7B 0.98
C7 H7C 0.98
N2 H2 0.88

loop_
_geom_hbond_atom_site_label_D
_geom_hbond_atom_site_label_H
_geom_hbond_atom_site_label_A
_geom_hbond_site_symmetry_A
_geom_hbond_distance_DH
_geom_hbond_distance_HA
_geom_hbond_distance_DA
_geom_hbond_angle_DHA
N2 H2 O2 4_454 0.88 1.92 2.743(11) 155
C1 H1 N1 2_564 0.95 2.41 3.267(12) 150

loop_
_cod_related_entry_id
_cod_related_entry_database
_cod_related_entry_code
1 ChemSpider 2068
